data_7106445
loop_
_publ_author_name
'Dry, Emily'
'Clegg, Jack'
'Breiner, Boris'
'Whitaker, Daniel'
'Stefak, Roman'
'Nitschke, Jonathan'

_publ_section_title
;
 Anion templation under pH control of self-assembled [2+2] and [3+3]
 metallomacrocycles containing a new dicopper(I) motif
;
_journal_coden_Cambridge 0182
_journal_name_full Chem.Commun.
_journal_page_first 6021
_journal_paper_doi 10.1039/c1cc11206f
_journal_volume 47
_journal_year 2011
_chemical_formula_moiety 'C52 H44 Cu2 N6 P2, 2(H S O4), 2(C2 H3 N)'
_chemical_formula_sum 'C56 H52 Cu2 N8 O8 P2 S2'
_chemical_formula_weight 1218.20
_chemical_name_systematic
;
?
;
_space_group_IT_number 2
_symmetry_cell_setting triclinic
_symmetry_Int_Tables_number 2
_symmetry_space_group_name_Hall '-P 1'
_symmetry_space_group_name_H-M 'P -1'
_atom_sites_solution_hydrogens geom
_atom_sites_solution_primary direct
_atom_sites_solution_secondary difmap
_audit_creation_method SHELXL-97
_cell_angle_alpha 95.16(3)
_cell_angle_beta 91.69(3)
_cell_angle_gamma 105.61(3)
_cell_formula_units_Z 2
_cell_length_a 12.360(3)
_cell_length_b 14.495(3)
_cell_length_c 16.258(3)
_cell_measurement_reflns_used 42600
_cell_measurement_temperature 180(2)
_cell_measurement_theta_max 27.48
_cell_measurement_theta_min 1.00
_cell_volume 2789.6(11)
_computing_cell_refinement 'HKL Scalepack (Otwinowski & Minor 1997)'
_computing_data_collection 'Collect (Nonius B.V. 1998)'
_computing_data_reduction
;
HKL Denzo and Scalepack (Otwinowski & Minor 1997)
;
_computing_molecular_graphics
;ORTEP-3 (Farrugia, 1997)
WINGX-32 (Farrugia, 1999)
;
_computing_publication_material 'enCIFer 1.1 (CCDC, 2005)'
_computing_structure_refinement 'SHELXL-97 (Sheldrick 1997)'
_computing_structure_solution 'SIR-97 (Altomare et al. 1999)'
_diffrn_ambient_temperature 180(2)
_diffrn_measured_fraction_theta_full 0.989
_diffrn_measured_fraction_theta_max 0.987
_diffrn_measurement_device_type 'Nonius Kappa CCD'
_diffrn_measurement_method 'Thin slice \w and \f scans'
_diffrn_radiation_monochromator graphite
_diffrn_radiation_source 'fine-focus sealed tube'
_diffrn_radiation_type MoK\a
_diffrn_radiation_wavelength 0.71073
_diffrn_reflns_av_R_equivalents 0.1261
_diffrn_reflns_av_sigmaI/netI 0.1195
_diffrn_reflns_limit_h_max 15
_diffrn_reflns_limit_h_min -15
_diffrn_reflns_limit_k_max 18
_diffrn_reflns_limit_k_min -18
_diffrn_reflns_limit_l_max 21
_diffrn_reflns_limit_l_min -20
_diffrn_reflns_number 60657
_diffrn_reflns_theta_full 25.00
_diffrn_reflns_theta_max 27.42
_diffrn_reflns_theta_min 3.22
_diffrn_standards_decay_% 0
_diffrn_standards_interval_count 0
_diffrn_standards_interval_time 0
_diffrn_standards_number 0
_exptl_absorpt_coefficient_mu 0.956
_exptl_absorpt_correction_T_max 1.007
_exptl_absorpt_correction_T_min 0.812
_exptl_absorpt_correction_type multi-scan
_exptl_absorpt_process_details
;
multi-scan from symmetry-related measurements
Sortav (Blessing 1995)
;
_exptl_crystal_colour red
_exptl_crystal_density_diffrn 1.450
_exptl_crystal_density_method 'not measured'
_exptl_crystal_description needle
_exptl_crystal_F_000 1256
_exptl_crystal_size_max 0.32
_exptl_crystal_size_mid 0.07
_exptl_crystal_size_min 0.02
_refine_diff_density_max 1.441
_refine_diff_density_min -0.705
_refine_diff_density_rms 0.128
_refine_ls_extinction_method none
_refine_ls_goodness_of_fit_ref 1.032
_refine_ls_hydrogen_treatment constr
_refine_ls_matrix_type full
_refine_ls_number_parameters 696
_refine_ls_number_reflns 12532
_refine_ls_number_restraints 20
_refine_ls_restrained_S_all 1.032
_refine_ls_R_factor_all 0.1474
_refine_ls_R_factor_gt 0.0829
_refine_ls_shift/su_max 0.000
_refine_ls_shift/su_mean 0.000
_refine_ls_structure_factor_coef Fsqd
_refine_ls_weighting_details 'calc w=1/[\s^2^(Fo^2^)+(0.1173P)^2^+7.9628P] where P=(Fo^2^+2Fc^2^)/3'
_refine_ls_weighting_scheme calc
_refine_ls_wR_factor_gt 0.2241
_refine_ls_wR_factor_ref 0.2499
_reflns_number_gt 7020
_reflns_number_total 12532
_reflns_threshold_expression >2sigma(I)
_cod_data_source_file c1cc11206f.txt
_cod_data_source_block jn1031
_cod_depositor_comments
;
The following automatic conversions were performed:
data name '_symmetry_inl_tables_number' replaced with
'_symmetry_Int_Tables_number' as specified in the replacement file
'/home/antanas/src/cod-tools/trunk/data/replacement-values/replacement_tags.lst'.

Automatic conversion script
Id: cif_correct_tags 4998 2017-03-02 13:24:31Z antanas 
;
_cod_original_cell_volume 2789.5(10)
_cod_original_sg_symbol_H-M P-1
_cod_database_code 7106445

loop_
_symmetry_equiv_pos_as_xyz
'x, y, z'
'-x, -y, -z'

loop_
_atom_site_label
_atom_site_type_symbol
_atom_site_fract_x
_atom_site_fract_y
_atom_site_fract_z
_atom_site_U_iso_or_equiv
_atom_site_adp_type
_atom_site_occupancy
_atom_site_symmetry_multiplicity
_atom_site_calc_flag
_atom_site_refinement_flags
_atom_site_disorder_assembly
_atom_site_disorder_group
C1 C 0.3631(6) 0.4824(5) 0.9268(4) 0.0424(17) Uani 1 1 d . . .
C2 C 0.3007(7) 0.3963(5) 0.9506(4) 0.0441(17) Uani 1 1 d . . .
H2 H 0.3211 0.3390 0.9340 0.053 Uiso 1 1 calc R . .
C3 C 0.2083(7) 0.3912(6) 0.9983(4) 0.0503(19) Uani 1 1 d . . .
H3 H 0.1636 0.3303 1.0109 0.060 Uiso 1 1 calc R . .
C4 C 0.1816(6) 0.4732(5) 1.0272(4) 0.0404(16) Uani 1 1 d . . .
H4 H 0.1267 0.4718 1.0671 0.049 Uiso 1 1 calc R . .
C5 C 0.2360(8) 0.5574(6) 0.9969(5) 0.057(2) Uani 1 1 d . . .
H5 H 0.2073 0.6118 1.0065 0.068 Uiso 1 1 calc R . .
C6 C 0.3331(7) 0.5660(6) 0.9521(5) 0.055(2) Uani 1 1 d . . .
H6 H 0.3771 0.6271 0.9394 0.066 Uiso 1 1 calc R . .
C7 C 0.5332(6) 0.5544(5) 0.8683(4) 0.0409(17) Uani 1 1 d . . .
H7 H 0.5311 0.6148 0.8952 0.049 Uiso 1 1 calc R . .
C8 C 0.6257(6) 0.5484(5) 0.8172(4) 0.0370(15) Uani 1 1 d . . .
C9 C 0.7066(5) 0.4485(5) 0.7360(4) 0.0335(14) Uani 1 1 d . . .
C10 C 0.7989(6) 0.5262(5) 0.7223(4) 0.0377(15) Uani 1 1 d . . .
H10 H 0.8573 0.5167 0.6887 0.045 Uiso 1 1 calc R . .
C11 C 0.8019(7) 0.6179(5) 0.7597(5) 0.0511(19) Uani 1 1 d . . .
H11 H 0.8635 0.6718 0.7532 0.061 Uiso 1 1 calc R . .
C12 C 0.7131(7) 0.6282(5) 0.8065(5) 0.0472(18) Uani 1 1 d . . .
H12 H 0.7123 0.6900 0.8311 0.057 Uiso 1 1 calc R . .
C13 C 0.7847(5) 0.2873(5) 0.7731(4) 0.0318(14) Uani 1 1 d . . .
C14 C 0.8822(5) 0.3560(6) 0.8120(4) 0.0389(16) Uani 1 1 d . . .
H14 H 0.9008 0.4220 0.8025 0.047 Uiso 1 1 calc R . .
C15 C 0.9499(7) 0.3194(6) 0.8661(4) 0.052(2) Uani 1 1 d . . .
H15 H 1.0186 0.3609 0.8904 0.063 Uiso 1 1 calc R . .
C16 C 0.9172(7) 0.2240(7) 0.8838(5) 0.058(2) Uani 1 1 d . . .
H16 H 0.9631 0.2014 0.9206 0.070 Uiso 1 1 calc R . .
C17 C 0.8186(8) 0.1619(6) 0.8482(5) 0.058(2) Uani 1 1 d . . .
H17 H 0.7963 0.0974 0.8620 0.070 Uiso 1 1 calc R . .
C18 C 0.7514(6) 0.1925(5) 0.7926(4) 0.0436(17) Uani 1 1 d . . .
H18 H 0.6837 0.1494 0.7682 0.052 Uiso 1 1 calc R . .
C19 C 0.7892(5) 0.3448(4) 0.6074(4) 0.0333(14) Uani 1 1 d . . .
C20 C 0.8827(6) 0.3106(6) 0.5984(4) 0.0432(17) Uani 1 1 d . . .
H20 H 0.9053 0.2770 0.6403 0.052 Uiso 1 1 calc R . .
C21 C 0.9437(7) 0.3253(7) 0.5281(5) 0.059(2) Uani 1 1 d . . .
H21 H 1.0067 0.3002 0.5213 0.070 Uiso 1 1 calc R . .
C22 C 0.9127(7) 0.3766(6) 0.4680(5) 0.055(2) Uani 1 1 d . . .
H22 H 0.9556 0.3883 0.4206 0.066 Uiso 1 1 calc R . .
C23 C 0.8197(6) 0.4104(6) 0.4770(4) 0.0475(18) Uani 1 1 d . . .
H23 H 0.7993 0.4466 0.4362 0.057 Uiso 1 1 calc R . .
C24 C 0.7556(6) 0.3921(5) 0.5450(4) 0.0390(16) Uani 1 1 d . . .
H24 H 0.6885 0.4119 0.5490 0.047 Uiso 1 1 calc R . .
C25 C 0.6410(5) 0.0938(5) 0.5297(4) 0.0351(15) Uani 1 1 d . . .
C26 C 0.6359(7) 0.0326(5) 0.5899(5) 0.0473(18) Uani 1 1 d . . .
H26 H 0.5860 0.0332 0.6331 0.057 Uiso 1 1 calc R . .
C27 C 0.7040(7) -0.0310(6) 0.5881(5) 0.052(2) Uani 1 1 d . . .
H27 H 0.6998 -0.0724 0.6307 0.063 Uiso 1 1 calc R . .
C28 C 0.7789(5) -0.0347(5) 0.5242(4) 0.0406(16) Uani 1 1 d . . .
H28 H 0.8215 -0.0804 0.5212 0.049 Uiso 1 1 calc R . .
C29 C 0.7872(7) 0.0319(6) 0.4656(5) 0.053(2) Uani 1 1 d . . .
H29 H 0.8409 0.0354 0.4246 0.064 Uiso 1 1 calc R . .
C30 C 0.7147(7) 0.0951(6) 0.4674(5) 0.0506(19) Uani 1 1 d . . .
H30 H 0.7178 0.1375 0.4258 0.061 Uiso 1 1 calc R . .
C31 C 0.5339(6) 0.1902(5) 0.4757(4) 0.0390(16) Uani 1 1 d . . .
H31 H 0.5492 0.1692 0.4214 0.047 Uiso 1 1 calc R . .
C32 C 0.4659(5) 0.2594(5) 0.4889(4) 0.0346(14) Uani 1 1 d . . .
C33 C 0.3827(5) 0.3411(5) 0.5855(4) 0.0315(14) Uani 1 1 d . . .
C34 C 0.3433(6) 0.3850(5) 0.5242(4) 0.0410(16) Uani 1 1 d . . .
H34 H 0.3010 0.4295 0.5380 0.049 Uiso 1 1 calc R . .
C35 C 0.3649(7) 0.3651(6) 0.4430(4) 0.0480(18) Uani 1 1 d . . .
H35 H 0.3386 0.3959 0.4005 0.058 Uiso 1 1 calc R . .
C36 C 0.4259(6) 0.2990(5) 0.4244(4) 0.0429(17) Uani 1 1 d . . .
H36 H 0.4398 0.2815 0.3688 0.051 Uiso 1 1 calc R . .
C37 C 0.2162(5) 0.2453(4) 0.6856(4) 0.0287(13) Uani 1 1 d . . .
C38 C 0.1842(6) 0.2002(5) 0.7557(4) 0.0398(16) Uani 1 1 d . . .
H38 H 0.2320 0.2185 0.8046 0.048 Uiso 1 1 calc R . .
C39 C 0.0831(6) 0.1283(6) 0.7563(5) 0.0506(19) Uani 1 1 d . . .
H39 H 0.0611 0.0985 0.8051 0.061 Uiso 1 1 calc R . .
C40 C 0.0137(6) 0.1007(6) 0.6815(5) 0.0480(18) Uani 1 1 d . . .
H40 H -0.0562 0.0528 0.6806 0.058 Uiso 1 1 calc R . .
C41 C 0.0474(6) 0.1430(5) 0.6113(5) 0.0458(18) Uani 1 1 d . . .
H41 H 0.0018 0.1252 0.5613 0.055 Uiso 1 1 calc R . .
C42 C 0.1475(5) 0.2108(4) 0.6147(4) 0.0277(13) Uani 1 1 d . . .
H42 H 0.1723 0.2366 0.5647 0.033 Uiso 1 1 calc R . .
C43 C 0.2885(5) 0.4512(4) 0.7042(4) 0.0291(13) Uani 1 1 d . . .
C44 C 0.1795(6) 0.4490(5) 0.7264(4) 0.0404(16) Uani 1 1 d . . .
H44 H 0.1258 0.3889 0.7297 0.048 Uiso 1 1 calc R . .
C45 C 0.1497(7) 0.5319(6) 0.7431(5) 0.0500(19) Uani 1 1 d . . .
H45 H 0.0754 0.5288 0.7588 0.060 Uiso 1 1 calc R . .
C46 C 0.2248(7) 0.6206(6) 0.7380(5) 0.0506(19) Uani 1 1 d . . .
H46 H 0.2023 0.6780 0.7494 0.061 Uiso 1 1 calc R . .
C47 C 0.3317(7) 0.6251(5) 0.7163(5) 0.0483(18) Uani 1 1 d . . .
H47 H 0.3837 0.6859 0.7123 0.058 Uiso 1 1 calc R . .
C48 C 0.3652(6) 0.5411(5) 0.7001(4) 0.0397(16) Uani 1 1 d . . .
H48 H 0.4403 0.5449 0.6861 0.048 Uiso 1 1 calc R . .
C49 C 0.4930(6) 0.1982(5) 0.9019(4) 0.0419(16) Uani 1 1 d . . .
C51 C 0.4964(8) 0.1165(6) 0.9454(5) 0.056(2) Uani 1 1 d . . .
H51A H 0.4212 0.0864 0.9634 0.084 Uiso 1 1 calc R . .
H51B H 0.5494 0.1378 0.9937 0.084 Uiso 1 1 calc R . .
H51C H 0.5208 0.0696 0.9084 0.084 Uiso 1 1 calc R . .
C52 C 0.3678(6) 0.0585(5) 0.7278(4) 0.0396(16) Uani 1 1 d . . .
C53 C 0.2852(8) -0.0171(6) 0.7643(6) 0.062(2) Uani 1 1 d . . .
H53A H 0.3217 -0.0646 0.7824 0.092 Uiso 1 1 calc R . .
H53B H 0.2241 -0.0488 0.7230 0.092 Uiso 1 1 calc R . .
H53C H 0.2545 0.0116 0.8119 0.092 Uiso 1 1 calc R . .
N1 N 0.4553(5) 0.4794(4) 0.8773(3) 0.0366(13) Uani 1 1 d . . .
N2 N 0.6226(4) 0.4597(4) 0.7809(3) 0.0313(12) Uani 1 1 d . . .
N3 N 0.5710(4) 0.1594(4) 0.5373(3) 0.0347(12) Uani 1 1 d . . .
N4 N 0.4468(4) 0.2802(4) 0.5687(3) 0.0313(12) Uani 1 1 d . . .
N5 N 0.4865(5) 0.2616(4) 0.8647(3) 0.0367(13) Uani 1 1 d . . .
N6 N 0.4320(5) 0.1186(4) 0.7021(3) 0.0407(14) Uani 1 1 d . . .
N7 N 0.948(2) -0.1702(13) 0.6261(15) 0.083(3) Uani 0.50 1 d PD A 1
C54 C 0.915(3) -0.149(2) 0.6893(17) 0.083(3) Uani 0.50 1 d PD A 1
C55 C 0.900(5) -0.125(4) 0.7739(17) 0.083(3) Uani 0.50 1 d PD A 1
H55A H 0.9735 -0.0945 0.8027 0.125 Uiso 0.50 1 calc PR A 1
H55B H 0.8627 -0.1830 0.7992 0.125 Uiso 0.50 1 calc PR A 1
H55C H 0.8535 -0.0795 0.7783 0.125 Uiso 0.50 1 calc PR A 1
N7A N 0.907(2) -0.1972(13) 0.6150(15) 0.083(3) Uani 0.50 1 d PD B 2
C54A C 0.910(3) -0.163(2) 0.6827(16) 0.083(3) Uani 0.50 1 d PD B 2
C55A C 0.886(5) -0.125(4) 0.7617(16) 0.083(3) Uani 0.50 1 d PD B 2
H55D H 0.8107 -0.1156 0.7590 0.125 Uiso 0.50 1 calc PR B 2
H55E H 0.9417 -0.0635 0.7784 0.125 Uiso 0.50 1 calc PR B 2
H55F H 0.8895 -0.1707 0.8022 0.125 Uiso 0.50 1 calc PR B 2
N8 N 0.9647(9) 0.2989(9) 1.1281(8) 0.085(2) Uani 0.75 1 d PD C 1
C56 C 0.8786(11) 0.2481(11) 1.1027(10) 0.085(2) Uani 0.75 1 d PD C 1
C57 C 0.7708(11) 0.1942(11) 1.0694(10) 0.085(2) Uani 0.75 1 d PD C 1
H57A H 0.7158 0.1927 1.1118 0.127 Uiso 0.75 1 calc PR C 1
H57B H 0.7725 0.1284 1.0511 0.127 Uiso 0.75 1 calc PR C 1
H57C H 0.7494 0.2243 1.0221 0.127 Uiso 0.75 1 calc PR C 1
N8A N 0.952(3) 0.245(3) 1.176(2) 0.085(2) Uani 0.25 1 d PD D 2
C56A C 0.881(3) 0.209(4) 1.125(3) 0.085(2) Uani 0.25 1 d PD D 2
C57A C 0.789(3) 0.175(3) 1.067(2) 0.085(2) Uani 0.25 1 d PD D 2
H57D H 0.7200 0.1805 1.0929 0.127 Uiso 0.25 1 d PR D 2
H57E H 0.7816 0.1069 1.0488 0.127 Uiso 0.25 1 d PR D 2
H57F H 0.8011 0.2124 1.0195 0.127 Uiso 0.25 1 d PR D 2
O1 O 0.9025(5) 0.0049(5) 1.0750(4) 0.0723(17) Uani 1 1 d . . .
H1 H 0.9482 0.0450 1.0498 0.108 Uiso 1 1 calc R . .
O2 O 0.7599(6) -0.1427(5) 1.0586(4) 0.0762(18) Uani 1 1 d . . .
O3 O 0.9203(6) -0.1254(5) 0.9777(4) 0.0723(17) Uani 1 1 d . . .
O4 O 0.7839(6) -0.0372(5) 0.9505(4) 0.0746(18) Uani 1 1 d . . .
O5 O 0.4962(13) -0.2165(11) 0.8653(8) 0.0816(18) Uani 0.50 1 d P E 1
O6 O 0.6012(17) -0.0552(16) 0.8493(11) 0.0816(18) Uani 0.50 1 d P E 1
H6A H 0.6251 -0.0665 0.8953 0.122 Uiso 0.50 1 calc PR E 1
O7 O 0.5956(16) -0.2160(12) 0.7807(10) 0.0816(18) Uani 0.50 1 d P E 1
O8 O 0.4601(14) -0.1303(12) 0.7459(9) 0.0816(18) Uani 0.50 1 d P E 1
O5A O 0.4559(13) -0.1574(11) 0.8561(8) 0.0816(18) Uani 0.50 1 d P E 2
O6A O 0.6281(18) -0.0467(16) 0.8276(11) 0.0816(18) Uani 0.50 1 d P E 2
H6A1 H 0.6554 -0.0463 0.8756 0.122 Uiso 0.50 1 calc PR E 2
O7A O 0.5020(14) -0.1260(12) 0.7176(9) 0.0816(18) Uani 0.50 1 d P E 2
O8A O 0.6219(16) -0.1908(12) 0.7544(10) 0.0816(18) Uani 0.50 1 d P E 2
P1 P 0.69862(13) 0.32366(12) 0.69506(10) 0.0297(4) Uani 1 1 d . . .
P2 P 0.34243(13) 0.34537(12) 0.69386(9) 0.0289(4) Uani 1 1 d . . .
S1 S 0.83567(17) -0.07695(15) 1.01366(12) 0.0516(5) Uani 1 1 d . . .
S2 S 0.53947(17) -0.14669(15) 0.80177(12) 0.0501(5) Uani 1 1 d . . .
Cu1 Cu 0.47126(6) 0.36000(6) 0.79501(4) 0.0319(2) Uani 1 1 d D . .
Cu2 Cu 0.53476(6) 0.22392(6) 0.65172(4) 0.0313(2) Uani 1 1 d D . .

loop_
_atom_site_aniso_label
_atom_site_aniso_U_11
_atom_site_aniso_U_22
_atom_site_aniso_U_33
_atom_site_aniso_U_23
_atom_site_aniso_U_13
_atom_site_aniso_U_12
C1 0.049(4) 0.047(4) 0.031(3) -0.009(3) -0.009(3) 0.018(4)
C2 0.056(5) 0.043(4) 0.033(3) -0.005(3) -0.004(3) 0.016(4)
C3 0.049(5) 0.057(5) 0.040(4) 0.001(4) 0.002(3) 0.007(4)
C4 0.025(3) 0.055(5) 0.042(4) -0.001(3) 0.006(3) 0.012(3)
C5 0.083(6) 0.043(5) 0.056(5) 0.005(4) 0.035(4) 0.032(4)
C6 0.063(5) 0.055(5) 0.054(5) 0.006(4) 0.012(4) 0.027(4)
C7 0.040(4) 0.034(4) 0.049(4) -0.008(3) -0.014(3) 0.015(3)
C8 0.035(4) 0.032(4) 0.043(4) -0.002(3) -0.012(3) 0.011(3)
C9 0.029(3) 0.033(4) 0.037(3) 0.005(3) 0.000(3) 0.006(3)
C10 0.032(4) 0.031(4) 0.049(4) 0.014(3) -0.002(3) 0.004(3)
C11 0.051(5) 0.037(4) 0.059(5) 0.011(4) 0.001(4) -0.001(4)
C12 0.054(5) 0.029(4) 0.053(4) -0.001(3) -0.008(4) 0.004(3)
C13 0.027(3) 0.042(4) 0.030(3) 0.007(3) 0.002(2) 0.013(3)
C14 0.018(3) 0.070(5) 0.024(3) 0.014(3) -0.005(2) 0.001(3)
C15 0.042(4) 0.074(6) 0.044(4) 0.007(4) -0.015(3) 0.021(4)
C16 0.053(5) 0.088(7) 0.047(4) 0.023(4) 0.000(4) 0.040(5)
C17 0.072(6) 0.053(5) 0.060(5) 0.027(4) 0.005(4) 0.028(5)
C18 0.046(4) 0.041(4) 0.047(4) 0.011(3) 0.002(3) 0.015(3)
C19 0.033(3) 0.024(3) 0.042(3) 0.004(3) 0.001(3) 0.006(3)
C20 0.038(4) 0.058(5) 0.044(4) 0.018(3) 0.009(3) 0.025(4)
C21 0.047(5) 0.088(6) 0.054(5) 0.018(4) 0.013(4) 0.037(5)
C22 0.059(5) 0.078(6) 0.041(4) 0.021(4) 0.018(4) 0.035(5)
C23 0.048(4) 0.064(5) 0.037(4) 0.013(3) 0.006(3) 0.023(4)
C24 0.029(3) 0.052(4) 0.039(4) 0.012(3) -0.003(3) 0.015(3)
C25 0.026(3) 0.036(4) 0.040(4) -0.010(3) -0.003(3) 0.008(3)
C26 0.048(4) 0.043(4) 0.051(4) -0.003(3) 0.007(3) 0.015(4)
C27 0.050(5) 0.041(4) 0.062(5) -0.005(4) -0.011(4) 0.011(4)
C28 0.025(3) 0.047(4) 0.041(4) -0.011(3) -0.016(3) 0.002(3)
C29 0.049(5) 0.069(5) 0.046(4) -0.006(4) -0.003(3) 0.026(4)
C30 0.048(5) 0.066(5) 0.043(4) -0.003(4) 0.006(3) 0.027(4)
C31 0.035(4) 0.040(4) 0.037(4) -0.009(3) 0.004(3) 0.007(3)
C32 0.032(3) 0.041(4) 0.027(3) -0.003(3) -0.003(3) 0.008(3)
C33 0.023(3) 0.038(4) 0.031(3) 0.004(3) 0.003(2) 0.003(3)
C34 0.039(4) 0.054(4) 0.036(4) 0.008(3) 0.001(3) 0.021(3)
C35 0.054(5) 0.055(5) 0.040(4) 0.014(3) -0.008(3) 0.022(4)
C36 0.050(4) 0.047(4) 0.030(3) 0.005(3) 0.005(3) 0.009(4)
C37 0.026(3) 0.028(3) 0.033(3) -0.002(3) 0.004(2) 0.009(3)
C38 0.032(4) 0.041(4) 0.043(4) 0.005(3) -0.003(3) 0.006(3)
C39 0.044(4) 0.045(4) 0.060(5) 0.019(4) -0.001(4) 0.004(4)
C40 0.030(4) 0.044(4) 0.067(5) 0.008(4) -0.010(3) 0.006(3)
C41 0.038(4) 0.042(4) 0.052(4) -0.007(3) -0.013(3) 0.007(3)
C42 0.014(3) 0.040(4) 0.026(3) -0.009(3) -0.002(2) 0.006(3)
C43 0.022(3) 0.030(3) 0.031(3) 0.003(3) -0.002(2) 0.000(3)
C44 0.038(4) 0.038(4) 0.046(4) 0.005(3) 0.011(3) 0.012(3)
C45 0.058(5) 0.047(5) 0.055(4) 0.008(4) 0.016(4) 0.029(4)
C46 0.061(5) 0.042(4) 0.052(4) 0.000(3) 0.011(4) 0.022(4)
C47 0.057(5) 0.029(4) 0.055(4) 0.003(3) -0.003(4) 0.008(3)
C48 0.035(4) 0.038(4) 0.047(4) 0.005(3) -0.001(3) 0.011(3)
C49 0.043(4) 0.046(4) 0.038(4) 0.002(3) 0.006(3) 0.015(3)
C51 0.070(6) 0.060(5) 0.047(4) 0.015(4) -0.002(4) 0.028(4)
C52 0.041(4) 0.039(4) 0.040(4) 0.003(3) 0.005(3) 0.013(3)
C53 0.065(6) 0.047(5) 0.067(5) 0.015(4) 0.013(4) 0.001(4)
N1 0.041(3) 0.038(3) 0.034(3) -0.002(2) -0.006(2) 0.018(3)
N2 0.025(3) 0.029(3) 0.039(3) 0.001(2) -0.010(2) 0.007(2)
N3 0.028(3) 0.037(3) 0.036(3) -0.004(2) 0.002(2) 0.007(2)
N4 0.028(3) 0.033(3) 0.033(3) -0.001(2) -0.004(2) 0.009(2)
N5 0.037(3) 0.041(3) 0.027(3) 0.000(2) 0.007(2) 0.003(3)
N6 0.041(3) 0.045(4) 0.036(3) -0.002(3) -0.001(3) 0.012(3)
N7 0.130(8) 0.043(5) 0.072(5) 0.011(5) 0.029(6) 0.013(5)
C54 0.130(8) 0.043(5) 0.072(5) 0.011(5) 0.029(6) 0.013(5)
C55 0.130(8) 0.043(5) 0.072(5) 0.011(5) 0.029(6) 0.013(5)
N7A 0.130(8) 0.043(5) 0.072(5) 0.011(5) 0.029(6) 0.013(5)
C54A 0.130(8) 0.043(5) 0.072(5) 0.011(5) 0.029(6) 0.013(5)
C55A 0.130(8) 0.043(5) 0.072(5) 0.011(5) 0.029(6) 0.013(5)
N8 0.067(5) 0.109(7) 0.085(5) -0.001(4) 0.004(4) 0.040(5)
C56 0.067(5) 0.109(7) 0.085(5) -0.001(4) 0.004(4) 0.040(5)
C57 0.067(5) 0.109(7) 0.085(5) -0.001(4) 0.004(4) 0.040(5)
N8A 0.067(5) 0.109(7) 0.085(5) -0.001(4) 0.004(4) 0.040(5)
C56A 0.067(5) 0.109(7) 0.085(5) -0.001(4) 0.004(4) 0.040(5)
C57A 0.067(5) 0.109(7) 0.085(5) -0.001(4) 0.004(4) 0.040(5)
O1 0.061(4) 0.079(4) 0.064(4) 0.001(3) 0.006(3) -0.001(3)
O2 0.066(4) 0.084(5) 0.073(4) 0.030(4) 0.024(3) 0.003(4)
O3 0.083(5) 0.061(4) 0.081(4) 0.012(3) 0.016(3) 0.030(4)
O4 0.075(4) 0.071(4) 0.078(4) 0.027(3) -0.016(3) 0.015(3)
O5 0.086(5) 0.074(4) 0.074(4) 0.003(3) -0.001(3) 0.005(3)
O6 0.086(5) 0.074(4) 0.074(4) 0.003(3) -0.001(3) 0.005(3)
O7 0.086(5) 0.074(4) 0.074(4) 0.003(3) -0.001(3) 0.005(3)
O8 0.086(5) 0.074(4) 0.074(4) 0.003(3) -0.001(3) 0.005(3)
O5A 0.086(5) 0.074(4) 0.074(4) 0.003(3) -0.001(3) 0.005(3)
O6A 0.086(5) 0.074(4) 0.074(4) 0.003(3) -0.001(3) 0.005(3)
O7A 0.086(5) 0.074(4) 0.074(4) 0.003(3) -0.001(3) 0.005(3)
O8A 0.086(5) 0.074(4) 0.074(4) 0.003(3) -0.001(3) 0.005(3)
P1 0.0241(8) 0.0307(9) 0.0338(8) 0.0046(7) -0.0037(6) 0.0066(7)
P2 0.0235(8) 0.0326(9) 0.0288(8) 0.0021(6) -0.0002(6) 0.0054(7)
S1 0.0479(11) 0.0572(12) 0.0529(11) 0.0188(9) 0.0060(9) 0.0151(10)
S2 0.0433(11) 0.0591(13) 0.0464(10) -0.0051(9) 0.0021(8) 0.0147(9)
Cu1 0.0287(4) 0.0329(4) 0.0325(4) 0.0015(3) -0.0039(3) 0.0065(3)
Cu2 0.0262(4) 0.0327(4) 0.0325(4) 0.0006(3) -0.0021(3) 0.0050(3)

loop_
_atom_type_symbol
_atom_type_description
_atom_type_scat_dispersion_real
_atom_type_scat_dispersion_imag
_atom_type_scat_source
C C 0.0033 0.0016 'International Tables Vol C Tables 4.2.6.8 and 6.1.1.4'
H H 0.0000 0.0000 'International Tables Vol C Tables 4.2.6.8 and 6.1.1.4'
N N 0.0061 0.0033 'International Tables Vol C Tables 4.2.6.8 and 6.1.1.4'
O O 0.0106 0.0060 'International Tables Vol C Tables 4.2.6.8 and 6.1.1.4'
P P 0.1023 0.0942 'International Tables Vol C Tables 4.2.6.8 and 6.1.1.4'
S S 0.1246 0.1234 'International Tables Vol C Tables 4.2.6.8 and 6.1.1.4'
Cu Cu 0.3201 1.2651 'International Tables Vol C Tables 4.2.6.8 and 6.1.1.4'

loop_
_geom_angle_atom_site_label_1
_geom_angle_atom_site_label_2
_geom_angle_atom_site_label_3
_geom_angle
_geom_angle_site_symmetry_1
_geom_angle_site_symmetry_3
_geom_angle_publ_flag
C2 C1 C6 118.8(7) . . ?
C2 C1 N1 116.9(6) . . ?
C6 C1 N1 124.3(7) . . ?
C1 C2 C3 121.5(7) . . ?
C1 C2 H2 119.3 . . ?
C3 C2 H2 119.3 . . ?
C4 C3 C2 120.2(8) . . ?
C4 C3 H3 119.9 . . ?
C2 C3 H3 119.9 . . ?
C3 C4 C5 118.1(7) . . ?
C3 C4 H4 120.9 . . ?
C5 C4 H4 120.9 . . ?
C4 C5 C6 122.0(7) . . ?
C4 C5 H5 119.0 . . ?
C6 C5 H5 119.0 . . ?
C1 C6 C5 118.1(8) . . ?
C1 C6 H6 120.9 . . ?
C5 C6 H6 120.9 . . ?
N1 C7 C8 120.3(6) . . ?
N1 C7 H7 119.9 . . ?
C8 C7 H7 119.9 . . ?
N2 C8 C12 121.5(7) . . ?
N2 C8 C7 116.3(6) . . ?
C12 C8 C7 122.1(6) . . ?
N2 C9 C10 122.4(6) . . ?
N2 C9 P1 115.9(5) . . ?
C10 C9 P1 121.6(5) . . ?
C11 C10 C9 118.1(7) . . ?
C11 C10 H10 121.0 . . ?
C9 C10 H10 121.0 . . ?
C12 C11 C10 118.6(7) . . ?
C12 C11 H11 120.7 . . ?
C10 C11 H11 120.7 . . ?
C8 C12 C11 119.8(7) . . ?
C8 C12 H12 120.1 . . ?
C11 C12 H12 120.1 . . ?
C18 C13 C14 122.3(6) . . ?
C18 C13 P1 118.0(5) . . ?
C14 C13 P1 119.7(5) . . ?
C15 C14 C13 115.8(7) . . ?
C15 C14 H14 122.1 . . ?
C13 C14 H14 122.1 . . ?
C16 C15 C14 121.2(7) . . ?
C16 C15 H15 119.4 . . ?
C14 C15 H15 119.4 . . ?
C17 C16 C15 120.5(7) . . ?
C17 C16 H16 119.7 . . ?
C15 C16 H16 119.7 . . ?
C16 C17 C18 120.8(8) . . ?
C16 C17 H17 119.6 . . ?
C18 C17 H17 119.6 . . ?
C17 C18 C13 119.0(7) . . ?
C17 C18 H18 120.5 . . ?
C13 C18 H18 120.5 . . ?
C20 C19 C24 119.5(6) . . ?
C20 C19 P1 123.5(5) . . ?
C24 C19 P1 116.9(5) . . ?
C19 C20 C21 120.1(6) . . ?
C19 C20 H20 120.0 . . ?
C21 C20 H20 120.0 . . ?
C22 C21 C20 120.0(7) . . ?
C22 C21 H21 120.0 . . ?
C20 C21 H21 120.0 . . ?
C23 C22 C21 119.8(7) . . ?
C23 C22 H22 120.1 . . ?
C21 C22 H22 120.1 . . ?
C22 C23 C24 120.4(7) . . ?
C22 C23 H23 119.8 . . ?
C24 C23 H23 119.8 . . ?
C23 C24 C19 120.0(6) . . ?
C23 C24 H24 120.0 . . ?
C19 C24 H24 120.0 . . ?
C26 C25 C30 120.3(6) . . ?
C26 C25 N3 117.2(6) . . ?
C30 C25 N3 122.3(7) . . ?
C25 C26 C27 120.5(7) . . ?
C25 C26 H26 119.8 . . ?
C27 C26 H26 119.8 . . ?
C26 C27 C28 121.5(8) . . ?
C26 C27 H27 119.2 . . ?
C28 C27 H27 119.2 . . ?
C29 C28 C27 117.1(7) . . ?
C29 C28 H28 121.4 . . ?
C27 C28 H28 121.4 . . ?
C28 C29 C30 120.3(7) . . ?
C28 C29 H29 119.8 . . ?
C30 C29 H29 119.8 . . ?
C25 C30 C29 120.0(7) . . ?
C25 C30 H30 120.0 . . ?
C29 C30 H30 120.0 . . ?
N3 C31 C32 119.2(6) . . ?
N3 C31 H31 120.4 . . ?
C32 C31 H31 120.4 . . ?
N4 C32 C36 123.3(6) . . ?
N4 C32 C31 114.4(6) . . ?
C36 C32 C31 122.3(6) . . ?
N4 C33 C34 121.5(6) . . ?
N4 C33 P2 112.8(4) . . ?
C34 C33 P2 125.3(5) . . ?
C33 C34 C35 120.4(6) . . ?
C33 C34 H34 119.8 . . ?
C35 C34 H34 119.8 . . ?
C34 C35 C36 118.6(6) . . ?
C34 C35 H35 120.7 . . ?
C36 C35 H35 120.7 . . ?
C32 C36 C35 118.2(6) . . ?
C32 C36 H36 120.9 . . ?
C35 C36 H36 120.9 . . ?
C38 C37 C42 116.6(6) . . ?
C38 C37 P2 118.0(5) . . ?
C42 C37 P2 125.4(5) . . ?
C37 C38 C39 121.5(6) . . ?
C37 C38 H38 119.3 . . ?
C39 C38 H38 119.3 . . ?
C38 C39 C40 118.3(7) . . ?
C38 C39 H39 120.9 . . ?
C40 C39 H39 120.9 . . ?
C41 C40 C39 120.2(7) . . ?
C41 C40 H40 119.9 . . ?
C39 C40 H40 119.9 . . ?
C42 C41 C40 118.3(6) . . ?
C42 C41 H41 120.8 . . ?
C40 C41 H41 120.8 . . ?
C41 C42 C37 124.8(6) . . ?
C41 C42 H42 117.6 . . ?
C37 C42 H42 117.6 . . ?
C44 C43 C48 118.0(6) . . ?
C44 C43 P2 123.9(5) . . ?
C48 C43 P2 117.5(5) . . ?
C45 C44 C43 120.6(7) . . ?
C45 C44 H44 119.7 . . ?
C43 C44 H44 119.7 . . ?
C44 C45 C46 121.4(8) . . ?
C44 C45 H45 119.3 . . ?
C46 C45 H45 119.3 . . ?
C47 C46 C45 119.3(7) . . ?
C47 C46 H46 120.4 . . ?
C45 C46 H46 120.4 . . ?
C46 C47 C48 120.5(7) . . ?
C46 C47 H47 119.7 . . ?
C48 C47 H47 119.7 . . ?
C47 C48 C43 120.1(7) . . ?
C47 C48 H48 120.0 . . ?
C43 C48 H48 120.0 . . ?
N5 C49 C51 177.1(8) . . ?
C49 C51 H51A 109.5 . . ?
C49 C51 H51B 109.5 . . ?
H51A C51 H51B 109.5 . . ?
C49 C51 H51C 109.5 . . ?
H51A C51 H51C 109.5 . . ?
H51B C51 H51C 109.5 . . ?
N6 C52 C53 177.7(8) . . ?
C52 C53 H53A 109.5 . . ?
C52 C53 H53B 109.5 . . ?
H53A C53 H53B 109.5 . . ?
C52 C53 H53C 109.5 . . ?
H53A C53 H53C 109.5 . . ?
H53B C53 H53C 109.5 . . ?
C7 N1 C1 121.9(6) . . ?
C7 N1 Cu1 110.6(5) . . ?
C1 N1 Cu1 126.8(5) . . ?
C9 N2 C8 119.4(6) . . ?
C9 N2 Cu1 128.2(4) . . ?
C8 N2 Cu1 112.0(4) . . ?
C31 N3 C25 122.5(6) . . ?
C31 N3 Cu2 113.2(4) . . ?
C25 N3 Cu2 124.0(4) . . ?
C32 N4 C33 117.8(5) . . ?
C32 N4 Cu2 114.1(4) . . ?
C33 N4 Cu2 127.8(4) . . ?
C49 N5 Cu1 175.4(5) . . ?
C52 N6 Cu2 175.7(6) . . ?
N7 C54 C55 166(3) . . ?
N7A C54A C55A 167(3) . . ?
C54A C55A H55D 109.5 . . ?
C54A C55A H55E 109.5 . . ?
H55D C55A H55E 109.5 . . ?
C54A C55A H55F 109.5 . . ?
H55D C55A H55F 109.5 . . ?
H55E C55A H55F 109.5 . . ?
N8 C56 C57 174.4(18) . . ?
C56 C57 H57D 125.5 . . ?
C56 C57 H57E 104.6 . . ?
H57A C57 H57E 110.5 . . ?
H57C C57 H57E 113.2 . . ?
N8A C56A C57A 173(4) . . ?
C56A C57A H57D 109.6 . . ?
C56A C57A H57E 109.2 . . ?
H57D C57A H57E 109.5 . . ?
C56A C57A H57F 109.6 . . ?
H57D C57A H57F 109.5 . . ?
H57E C57A H57F 109.5 . . ?
S1 O1 H1 109.5 . . ?
S2 O6 H6A 109.5 . . ?
S2 O6A H6A1 109.5 . . ?
C13 P1 C19 103.9(3) . . ?
C13 P1 C9 102.1(3) . . ?
C19 P1 C9 100.9(3) . . ?
C13 P1 Cu2 118.6(2) . . ?
C19 P1 Cu2 109.3(2) . . ?
C9 P1 Cu2 119.8(2) . . ?
C37 P2 C43 103.6(3) . . ?
C37 P2 C33 100.2(3) . . ?
C43 P2 C33 102.6(3) . . ?
C37 P2 Cu1 120.0(2) . . ?
C43 P2 Cu1 108.55(19) . . ?
C33 P2 Cu1 119.6(2) . . ?
O2 S1 O4 115.0(4) . . ?
O2 S1 O3 108.8(4) . . ?
O4 S1 O3 110.8(4) . . ?
O2 S1 O1 107.6(4) . . ?
O4 S1 O1 108.5(4) . . ?
O3 S1 O1 105.7(4) . . ?
O5A S2 O7 124.2(9) . . ?
O5A S2 O8 85.0(9) . . ?
O7 S2 O8 120.4(10) . . ?
O5A S2 O6 90.0(9) . . ?
O7 S2 O6 119.3(13) . . ?
O8 S2 O6 109.9(13) . . ?
O5A S2 O7A 112.3(9) . . ?
O7 S2 O7A 101.7(9) . . ?
O6 S2 O7A 109.0(10) . . ?
O5A S2 O5 45.3(7) . . ?
O7 S2 O5 79.8(9) . . ?
O8 S2 O5 117.4(9) . . ?
O6 S2 O5 106.0(9) . . ?
O7A S2 O5 138.2(8) . . ?
O5A S2 O8A 148.3(9) . . ?
O7A S2 O8A 85.0(9) . . ?
O5 S2 O8A 104.0(9) . . ?
O5A S2 O6A 107.9(9) . . ?
O7 S2 O6A 109.4(10) . . ?
O8 S2 O6A 107.1(11) . . ?
O7A S2 O6A 98.2(10) . . ?
O5 S2 O6A 121.0(9) . . ?
O8A S2 O6A 94.9(10) . . ?
N5 Cu1 N2 112.9(2) . . ?
N5 Cu1 N1 106.1(2) . . ?
N2 Cu1 N1 79.4(2) . . ?
N5 Cu1 P2 127.07(17) . . ?
N2 Cu1 P2 114.47(15) . . ?
N1 Cu1 P2 104.48(15) . . ?
N6 Cu2 N4 110.3(2) . . ?
N6 Cu2 N3 104.8(2) . . ?
N4 Cu2 N3 78.5(2) . . ?
N6 Cu2 P1 132.28(17) . . ?
N4 Cu2 P1 112.90(16) . . ?
N3 Cu2 P1 102.58(16) . . ?

loop_
_geom_bond_atom_site_label_1
_geom_bond_atom_site_label_2
_geom_bond_distance
_geom_bond_site_symmetry_2
_geom_bond_publ_flag
C1 C2 1.374(11) . ?
C1 C6 1.392(10) . ?
C1 N1 1.422(9) . ?
C2 C3 1.388(11) . ?
C2 H2 0.9500 . ?
C3 C4 1.365(11) . ?
C3 H3 0.9500 . ?
C4 C5 1.367(11) . ?
C4 H4 0.9500 . ?
C5 C6 1.406(11) . ?
C5 H5 0.9500 . ?
C6 H6 0.9500 . ?
C7 N1 1.266(9) . ?
C7 C8 1.449(10) . ?
C7 H7 0.9500 . ?
C8 N2 1.355(8) . ?
C8 C12 1.382(10) . ?
C9 N2 1.324(8) . ?
C9 C10 1.410(9) . ?
C9 P1 1.847(7) . ?
C10 C11 1.401(10) . ?
C10 H10 0.9500 . ?
C11 C12 1.386(11) . ?
C11 H11 0.9500 . ?
C12 H12 0.9500 . ?
C13 C18 1.393(10) . ?
C13 C14 1.429(9) . ?
C13 P1 1.834(6) . ?
C14 C15 1.426(9) . ?
C14 H14 0.9500 . ?
C15 C16 1.391(12) . ?
C15 H15 0.9500 . ?
C16 C17 1.380(13) . ?
C16 H16 0.9500 . ?
C17 C18 1.390(10) . ?
C17 H17 0.9500 . ?
C18 H18 0.9500 . ?
C19 C20 1.381(9) . ?
C19 C24 1.387(9) . ?
C19 P1 1.835(7) . ?
C20 C21 1.388(10) . ?
C20 H20 0.9500 . ?
C21 C22 1.385(11) . ?
C21 H21 0.9500 . ?
C22 C23 1.371(10) . ?
C22 H22 0.9500 . ?
C23 C24 1.383(10) . ?
C23 H23 0.9500 . ?
C24 H24 0.9500 . ?
C25 C26 1.371(10) . ?
C25 C30 1.380(10) . ?
C25 N3 1.447(8) . ?
C26 C27 1.405(10) . ?
C26 H26 0.9500 . ?
C27 C28 1.418(11) . ?
C27 H27 0.9500 . ?
C28 C29 1.402(11) . ?
C28 H28 0.9500 . ?
C29 C30 1.443(11) . ?
C29 H29 0.9500 . ?
C30 H30 0.9500 . ?
C31 N3 1.255(9) . ?
C31 C32 1.478(9) . ?
C31 H31 0.9500 . ?
C32 N4 1.347(8) . ?
C32 C36 1.379(9) . ?
C33 N4 1.350(8) . ?
C33 C34 1.374(9) . ?
C33 P2 1.846(6) . ?
C34 C35 1.375(10) . ?
C34 H34 0.9500 . ?
C35 C36 1.389(10) . ?
C35 H35 0.9500 . ?
C36 H36 0.9500 . ?
C37 C38 1.380(9) . ?
C37 C42 1.381(8) . ?
C37 P2 1.814(6) . ?
C38 C39 1.396(10) . ?
C38 H38 0.9500 . ?
C39 C40 1.428(11) . ?
C39 H39 0.9500 . ?
C40 C41 1.368(11) . ?
C40 H40 0.9500 . ?
C41 C42 1.353(9) . ?
C41 H41 0.9500 . ?
C42 H42 0.9500 . ?
C43 C44 1.397(9) . ?
C43 C48 1.398(9) . ?
C43 P2 1.827(6) . ?
C44 C45 1.356(10) . ?
C44 H44 0.9500 . ?
C45 C46 1.380(12) . ?
C45 H45 0.9500 . ?
C46 C47 1.363(11) . ?
C46 H46 0.9500 . ?
C47 C48 1.394(10) . ?
C47 H47 0.9500 . ?
C48 H48 0.9500 . ?
C49 N5 1.163(9) . ?
C49 C51 1.443(10) . ?
C51 H51A 0.9800 . ?
C51 H51B 0.9800 . ?
C51 H51C 0.9800 . ?
C52 N6 1.129(9) . ?
C52 C53 1.465(11) . ?
C53 H53A 0.9800 . ?
C53 H53B 0.9800 . ?
C53 H53C 0.9800 . ?
N1 Cu1 2.146(5) . ?
N2 Cu1 2.066(5) . ?
N3 Cu2 2.121(5) . ?
N4 Cu2 2.064(5) . ?
N5 Cu1 1.943(6) . ?
N6 Cu2 1.964(7) . ?
N7 C54 1.162(12) . ?
C54 C55 1.419(12) . ?
C55 H55A 0.9800 . ?
C55 H55B 0.9800 . ?
C55 H55C 0.9800 . ?
N7A C54A 1.162(12) . ?
C54A C55A 1.420(12) . ?
C55A H55D 0.9800 . ?
C55A H55E 0.9800 . ?
C55A H55F 0.9800 . ?
N8 C56 1.159(11) . ?
C56 C57 1.414(12) . ?
C57 H57A 0.9800 . ?
C57 H57B 0.9800 . ?
C57 H57C 0.9800 . ?
N8A C56A 1.156(12) . ?
C56A C57A 1.413(12) . ?
C57A H57D 0.9800 . ?
C57A H57E 0.9800 . ?
C57A H57F 0.9800 . ?
O1 S1 1.515(6) . ?
O1 H1 0.8400 . ?
O2 S1 1.415(6) . ?
O3 S1 1.512(6) . ?
O4 S1 1.435(6) . ?
O5 S2 1.518(15) . ?
O6 S2 1.47(2) . ?
O6 H6A 0.8400 . ?
O7 S2 1.391(19) . ?
O8 S2 1.399(18) . ?
O5A S2 1.365(15) . ?
O6A S2 1.58(2) . ?
O6A H6A1 0.8400 . ?
O7A S2 1.513(17) . ?
O8A S2 1.532(19) . ?
P1 Cu2 2.2012(19) . ?
P2 Cu1 2.2103(18) . ?

loop_
_geom_hbond_atom_site_label_D
_geom_hbond_atom_site_label_H
_geom_hbond_atom_site_label_A
_geom_hbond_distance_DH
_geom_hbond_distance_HA
_geom_hbond_distance_DA
_geom_hbond_angle_DHA
_geom_hbond_site_symmetry_A
O1 H1 O3 0.84 1.82 2.628(9) 160.5 2_757
O1 H1 S1 0.84 2.83 3.517(7) 140.6 2_757
O6 H6A O4 0.84 2.05 2.69(2) 132.5 .
O6A H6A1 O4 0.84 1.94 2.70(2) 150.1 .

loop_
_geom_torsion_atom_site_label_1
_geom_torsion_atom_site_label_2
_geom_torsion_atom_site_label_3
_geom_torsion_atom_site_label_4
_geom_torsion
_geom_torsion_site_symmetry_1
_geom_torsion_site_symmetry_2
_geom_torsion_site_symmetry_3
_geom_torsion_site_symmetry_4
_geom_torsion_publ_flag
C6 C1 C2 C3 0.6(10) . . . . ?
N1 C1 C2 C3 -179.4(6) . . . . ?
C1 C2 C3 C4 -4.1(11) . . . . ?
C2 C3 C4 C5 10.5(11) . . . . ?
C3 C4 C5 C6 -13.9(12) . . . . ?
C2 C1 C6 C5 -3.6(11) . . . . ?
N1 C1 C6 C5 176.3(7) . . . . ?
C4 C5 C6 C1 10.5(13) . . . . ?
N1 C7 C8 N2 0.0(9) . . . . ?
N1 C7 C8 C12 -179.3(6) . . . . ?
N2 C9 C10 C11 1.6(10) . . . . ?
P1 C9 C10 C11 -176.1(5) . . . . ?
C9 C10 C11 C12 -1.6(10) . . . . ?
N2 C8 C12 C11 -2.0(10) . . . . ?
C7 C8 C12 C11 177.3(6) . . . . ?
C10 C11 C12 C8 1.8(11) . . . . ?
C18 C13 C14 C15 6.1(10) . . . . ?
P1 C13 C14 C15 -174.3(5) . . . . ?
C13 C14 C15 C16 -4.6(11) . . . . ?
C14 C15 C16 C17 0.9(12) . . . . ?
C15 C16 C17 C18 1.6(13) . . . . ?
C16 C17 C18 C13 -0.2(12) . . . . ?
C14 C13 C18 C17 -3.8(10) . . . . ?
P1 C13 C18 C17 176.6(6) . . . . ?
C24 C19 C20 C21 1.4(11) . . . . ?
P1 C19 C20 C21 176.6(6) . . . . ?
C19 C20 C21 C22 1.7(13) . . . . ?
C20 C21 C22 C23 -1.8(14) . . . . ?
C21 C22 C23 C24 -1.2(13) . . . . ?
C22 C23 C24 C19 4.3(12) . . . . ?
C20 C19 C24 C23 -4.4(11) . . . . ?
P1 C19 C24 C23 -180.0(6) . . . . ?
C30 C25 C26 C27 -1.3(11) . . . . ?
N3 C25 C26 C27 -178.0(6) . . . . ?
C25 C26 C27 C28 -0.6(11) . . . . ?
C26 C27 C28 C29 3.9(10) . . . . ?
C27 C28 C29 C30 -5.2(10) . . . . ?
C26 C25 C30 C29 -0.1(11) . . . . ?
N3 C25 C30 C29 176.4(6) . . . . ?
C28 C29 C30 C25 3.5(11) . . . . ?
N3 C31 C32 N4 -2.5(9) . . . . ?
N3 C31 C32 C36 177.5(7) . . . . ?
N4 C33 C34 C35 2.5(11) . . . . ?
P2 C33 C34 C35 -169.8(6) . . . . ?
C33 C34 C35 C36 0.7(11) . . . . ?
N4 C32 C36 C35 1.4(11) . . . . ?
C31 C32 C36 C35 -178.6(7) . . . . ?
C34 C35 C36 C32 -2.6(11) . . . . ?
C42 C37 C38 C39 -4.6(10) . . . . ?
P2 C37 C38 C39 174.3(6) . . . . ?
C37 C38 C39 C40 1.2(11) . . . . ?
C38 C39 C40 C41 1.2(11) . . . . ?
C39 C40 C41 C42 0.1(11) . . . . ?
C40 C41 C42 C37 -4.0(10) . . . . ?
C38 C37 C42 C41 6.2(9) . . . . ?
P2 C37 C42 C41 -172.6(5) . . . . ?
C48 C43 C44 C45 0.1(10) . . . . ?
P2 C43 C44 C45 171.5(6) . . . . ?
C43 C44 C45 C46 0.8(11) . . . . ?
C44 C45 C46 C47 -0.7(12) . . . . ?
C45 C46 C47 C48 -0.4(12) . . . . ?
C46 C47 C48 C43 1.3(11) . . . . ?
C44 C43 C48 C47 -1.1(10) . . . . ?
P2 C43 C48 C47 -173.1(5) . . . . ?
C8 C7 N1 C1 -179.9(5) . . . . ?
C8 C7 N1 Cu1 -8.5(7) . . . . ?
C2 C1 N1 C7 -162.9(6) . . . . ?
C6 C1 N1 C7 17.2(10) . . . . ?
C2 C1 N1 Cu1 27.2(8) . . . . ?
C6 C1 N1 Cu1 -152.8(6) . . . . ?
C10 C9 N2 C8 -1.8(9) . . . . ?
P1 C9 N2 C8 176.1(4) . . . . ?
C10 C9 N2 Cu1 170.8(4) . . . . ?
P1 C9 N2 Cu1 -11.3(7) . . . . ?
C12 C8 N2 C9 1.9(9) . . . . ?
C7 C8 N2 C9 -177.4(5) . . . . ?
C12 C8 N2 Cu1 -171.8(5) . . . . ?
C7 C8 N2 Cu1 8.9(7) . . . . ?
C32 C31 N3 C25 -178.1(6) . . . . ?
C32 C31 N3 Cu2 -3.9(8) . . . . ?
C26 C25 N3 C31 -151.5(7) . . . . ?
C30 C25 N3 C31 31.9(10) . . . . ?
C26 C25 N3 Cu2 35.0(8) . . . . ?
C30 C25 N3 Cu2 -141.6(6) . . . . ?
C36 C32 N4 C33 1.7(10) . . . . ?
C31 C32 N4 C33 -178.3(6) . . . . ?
C36 C32 N4 Cu2 -172.3(5) . . . . ?
C31 C32 N4 Cu2 7.7(7) . . . . ?
C34 C33 N4 C32 -3.7(9) . . . . ?
P2 C33 N4 C32 169.5(5) . . . . ?
C34 C33 N4 Cu2 169.4(5) . . . . ?
P2 C33 N4 Cu2 -17.4(7) . . . . ?
C18 C13 P1 C19 -111.7(5) . . . . ?
C14 C13 P1 C19 68.7(5) . . . . ?
C18 C13 P1 C9 143.7(5) . . . . ?
C14 C13 P1 C9 -35.9(6) . . . . ?
C18 C13 P1 Cu2 9.7(6) . . . . ?
C14 C13 P1 Cu2 -169.9(4) . . . . ?
C20 C19 P1 C13 17.3(7) . . . . ?
C24 C19 P1 C13 -167.3(5) . . . . ?
C20 C19 P1 C9 122.8(6) . . . . ?
C24 C19 P1 C9 -61.8(6) . . . . ?
C20 C19 P1 Cu2 -110.1(6) . . . . ?
C24 C19 P1 Cu2 65.3(5) . . . . ?
N2 C9 P1 C13 -95.5(5) . . . . ?
C10 C9 P1 C13 82.4(6) . . . . ?
N2 C9 P1 C19 157.6(5) . . . . ?
C10 C9 P1 C19 -24.5(6) . . . . ?
N2 C9 P1 Cu2 37.8(5) . . . . ?
C10 C9 P1 Cu2 -144.3(5) . . . . ?
C38 C37 P2 C43 -99.2(5) . . . . ?
C42 C37 P2 C43 79.7(5) . . . . ?
C38 C37 P2 C33 155.1(5) . . . . ?
C42 C37 P2 C33 -26.1(6) . . . . ?
C38 C37 P2 Cu1 22.0(6) . . . . ?
C42 C37 P2 Cu1 -159.2(4) . . . . ?
C44 C43 P2 C37 17.5(6) . . . . ?
C48 C43 P2 C37 -171.0(5) . . . . ?
C44 C43 P2 C33 121.4(6) . . . . ?
C48 C43 P2 C33 -67.1(5) . . . . ?
C44 C43 P2 Cu1 -111.1(5) . . . . ?
C48 C43 P2 Cu1 60.4(5) . . . . ?
N4 C33 P2 C37 -86.6(5) . . . . ?
C34 C33 P2 C37 86.3(6) . . . . ?
N4 C33 P2 C43 166.9(4) . . . . ?
C34 C33 P2 C43 -20.3(7) . . . . ?
N4 C33 P2 Cu1 46.7(5) . . . . ?
C34 C33 P2 Cu1 -140.4(5) . . . . ?
C9 N2 Cu1 N5 73.8(5) . . . . ?
C8 N2 Cu1 N5 -113.1(4) . . . . ?
C9 N2 Cu1 N1 177.0(5) . . . . ?
C8 N2 Cu1 N1 -9.9(4) . . . . ?
C9 N2 Cu1 P2 -81.8(5) . . . . ?
C8 N2 Cu1 P2 91.3(4) . . . . ?
C7 N1 Cu1 N5 120.9(5) . . . . ?
C1 N1 Cu1 N5 -68.2(5) . . . . ?
C7 N1 Cu1 N2 10.0(4) . . . . ?
C1 N1 Cu1 N2 -179.1(5) . . . . ?
C7 N1 Cu1 P2 -102.8(4) . . . . ?
C1 N1 Cu1 P2 68.1(5) . . . . ?
C37 P2 Cu1 N5 16.0(3) . . . . ?
C43 P2 Cu1 N5 134.7(3) . . . . ?
C33 P2 Cu1 N5 -108.2(3) . . . . ?
C37 P2 Cu1 N2 167.6(3) . . . . ?
C43 P2 Cu1 N2 -73.7(3) . . . . ?
C33 P2 Cu1 N2 43.3(3) . . . . ?
C37 P2 Cu1 N1 -107.7(3) . . . . ?
C43 P2 Cu1 N1 11.0(3) . . . . ?
C33 P2 Cu1 N1 128.1(3) . . . . ?
C32 N4 Cu2 N6 -109.2(5) . . . . ?
C33 N4 Cu2 N6 77.5(6) . . . . ?
C32 N4 Cu2 N3 -7.4(4) . . . . ?
C33 N4 Cu2 N3 179.3(6) . . . . ?
C32 N4 Cu2 P1 91.6(4) . . . . ?
C33 N4 Cu2 P1 -81.8(5) . . . . ?
C31 N3 Cu2 N6 114.3(5) . . . . ?
C25 N3 Cu2 N6 -71.6(5) . . . . ?
C31 N3 Cu2 N4 6.1(5) . . . . ?
C25 N3 Cu2 N4 -179.9(5) . . . . ?
C31 N3 Cu2 P1 -105.1(5) . . . . ?
C25 N3 Cu2 P1 68.9(5) . . . . ?
C13 P1 Cu2 N6 23.7(3) . . . . ?
C19 P1 Cu2 N6 142.3(3) . . . . ?
C9 P1 Cu2 N6 -102.2(3) . . . . ?
C13 P1 Cu2 N4 177.0(3) . . . . ?
C19 P1 Cu2 N4 -64.3(3) . . . . ?
C9 P1 Cu2 N4 51.2(3) . . . . ?
C13 P1 Cu2 N3 -100.3(3) . . . . ?
C19 P1 Cu2 N3 18.4(3) . . . . ?
C9 P1 Cu2 N3 133.9(3) . . . . ?
